data_7052027
loop_
_publ_author_name
'Dean, Pamela M.'
'Pringle, Jennifer M.'
'Forsyth, Craig M.'
'Scott, Janet L.'
'MacFarlane, Douglas R.'

_publ_section_title
;
 Interactions in bisamide ionic liquids---insights from a Hirshfeld
 surface analysis of their crystalline states
;
_journal_issue 12
_journal_name_full 'New Journal of Chemistry'
_journal_page_first 2121
_journal_paper_doi 10.1039/b809606f
_journal_volume 32
_journal_year 2008
_chemical_formula_moiety 'C9 H20 N, C2 H6 N O4 S2'
_chemical_formula_sum 'C11 H26 N2 O4 S2'
_chemical_formula_weight 314.46
_chemical_melting_point 37
_chemical_name_common '[C4mpyr][NMes2]'
_chemical_name_systematic
;
1-butyl-1-methyl pyrrolidinium bis(methanesulfonyl)amide
;
_space_group_IT_number 61
_symmetry_cell_setting orthorhombic
_symmetry_space_group_name_Hall '-P 2ac 2ab'
_symmetry_space_group_name_H-M 'P b c a'
_atom_sites_solution_hydrogens geom
_atom_sites_solution_primary direct
_atom_sites_solution_secondary difmap
_audit_creation_method SHELXL-97
_cell_angle_alpha 90.00
_cell_angle_beta 90.00
_cell_angle_gamma 90.00
_cell_formula_units_Z 8
_cell_length_a 13.7961(7)
_cell_length_b 10.955(6)
_cell_length_c 20.8776(10)
_cell_measurement_reflns_used 7952
_cell_measurement_temperature 123(2)
_cell_measurement_theta_max 27.43
_cell_measurement_theta_min 2.45
_cell_volume 3155.4(17)
_computing_cell_refinement 'Bruker Apex II V 1.0 (Bruker ASX, 2005)'
_computing_data_collection 'Bruker Apex II V 1.0 (Bruker ASX, 2005)'
_computing_data_reduction 'Bruker Apex II V 1.0 (Bruker ASX, 2005)'
_computing_molecular_graphics 'Pov-ray for windows, version 3.1'
_computing_publication_material 'Microsoft Office'
_computing_structure_refinement 'SHELXL-97 (Sheldrick, 1997)'
_computing_structure_solution 'SHELXS-97 (Sheldrick, 1990)'
_diffrn_ambient_temperature 123(2)
_diffrn_measured_fraction_theta_full 0.999
_diffrn_measured_fraction_theta_max 0.999
_diffrn_measurement_device_type 'Bruker X8 APEX KAPPA CCD'
_diffrn_measurement_method '0.5 deg frames in phi and omega'
_diffrn_radiation_monochromator graphite
_diffrn_radiation_source 'fine-focus sealed tube'
_diffrn_radiation_type MoK\a
_diffrn_radiation_wavelength 0.71073
_diffrn_reflns_av_R_equivalents 0.0502
_diffrn_reflns_av_sigmaI/netI 0.0205
_diffrn_reflns_limit_h_max 17
_diffrn_reflns_limit_h_min -17
_diffrn_reflns_limit_k_max 14
_diffrn_reflns_limit_k_min -14
_diffrn_reflns_limit_l_max 26
_diffrn_reflns_limit_l_min -27
_diffrn_reflns_number 58574
_diffrn_reflns_theta_full 27.49
_diffrn_reflns_theta_max 27.49
_diffrn_reflns_theta_min 1.95
_diffrn_standards_number 0
_exptl_absorpt_coefficient_mu 0.349
_exptl_absorpt_correction_T_max 0.9335
_exptl_absorpt_correction_T_min 0.9026
_exptl_absorpt_correction_type multi-scan
_exptl_absorpt_process_details 'sadabs (Bruker AXS, 2005)'
_exptl_crystal_colour colourless
_exptl_crystal_density_diffrn 1.324
_exptl_crystal_density_method 'not measured'
_exptl_crystal_description cut
_exptl_crystal_F_000 1360
_exptl_crystal_size_max 0.30
_exptl_crystal_size_mid 0.20
_exptl_crystal_size_min 0.20
_refine_diff_density_max 0.604
_refine_diff_density_min -0.414
_refine_diff_density_rms 0.062
_refine_ls_extinction_method none
_refine_ls_goodness_of_fit_ref 1.136
_refine_ls_hydrogen_treatment mixed
_refine_ls_matrix_type full
_refine_ls_number_parameters 276
_refine_ls_number_reflns 3621
_refine_ls_number_restraints 0
_refine_ls_restrained_S_all 1.136
_refine_ls_R_factor_all 0.0463
_refine_ls_R_factor_gt 0.0407
_refine_ls_shift/su_max 0.001
_refine_ls_shift/su_mean 0.000
_refine_ls_structure_factor_coef Fsqd
_refine_ls_weighting_details 'calc w=1/[\s^2^(Fo^2^)+(0.0431P)^2^+2.6370P] where P=(Fo^2^+2Fc^2^)/3'
_refine_ls_weighting_scheme calc
_refine_ls_wR_factor_gt 0.0967
_refine_ls_wR_factor_ref 0.1000
_reflns_number_gt 3289
_reflns_number_total 3621
_reflns_threshold_expression >2sigma(I)
_cod_data_source_file b809606f.txt
_cod_data_source_block P14nmes2
_cod_depositor_comments
;
The following automatic conversions were performed:
'_symmetry_cell_setting' value 'Orthorhombic' changed to 'orthorhombic'
according to '/home/saulius/struct/CIF-dictionaries/cif_core.dic'
dictionary named 'cif_core.dic' version 2.4.1 from 2010-06-29.

Automatic conversion script
Id: cif_fix_enum 1527 2010-12-29 10:47:43Z saulius 
;
_cod_original_cell_volume 3155.4(20)
_cod_original_sg_symbol_H-M Pbca
_cod_database_code 7052027

loop_
_symmetry_equiv_pos_as_xyz
'x, y, z'
'-x+1/2, -y, z+1/2'
'x+1/2, -y+1/2, -z'
'-x, y+1/2, -z+1/2'
'-x, -y, -z'
'x-1/2, y, -z-1/2'
'-x-1/2, y-1/2, z'
'x, -y-1/2, z-1/2'

loop_
_atom_site_label
_atom_site_type_symbol
_atom_site_fract_x
_atom_site_fract_y
_atom_site_fract_z
_atom_site_U_iso_or_equiv
_atom_site_adp_type
_atom_site_occupancy
_atom_site_symmetry_multiplicity
_atom_site_calc_flag
_atom_site_refinement_flags
_atom_site_disorder_assembly
_atom_site_disorder_group
N1 N -0.04638(10) 0.44119(14) 0.12759(7) 0.0152(3) Uani 1 1 d . . .
C1 C -0.00282(13) 0.35075(18) 0.08100(9) 0.0200(4) Uani 1 1 d . . .
C2 C -0.04809(15) 0.22959(19) 0.09816(10) 0.0257(4) Uani 1 1 d . . .
C3 C -0.14704(16) 0.2602(2) 0.12713(12) 0.0315(5) Uani 1 1 d . . .
C4 C -0.15050(13) 0.39928(18) 0.13380(9) 0.0189(4) Uani 1 1 d . . .
C5 C 0.00376(14) 0.43301(19) 0.19105(9) 0.0213(4) Uani 1 1 d . . .
C6 C -0.03772(13) 0.56721(17) 0.09939(8) 0.0174(4) Uani 1 1 d . . .
C7 C -0.06917(14) 0.67155(18) 0.14198(9) 0.0199(4) Uani 1 1 d . . .
C8 C -0.06997(15) 0.78814(18) 0.10201(9) 0.0240(4) Uani 1 1 d . . .
C9 C -0.08531(17) 0.90228(19) 0.14179(10) 0.0275(4) Uani 1 1 d . . .
S1A S 0.26698(3) 0.61520(4) 0.19354(2) 0.01591(12) Uani 1 1 d . . .
O1A O 0.37077(10) 0.59606(15) 0.19073(7) 0.0291(3) Uani 1 1 d . . .
N1A N 0.21121(11) 0.56823(14) 0.13142(7) 0.0159(3) Uani 1 1 d . . .
C1A C 0.24767(17) 0.77388(19) 0.19790(10) 0.0265(4) Uani 1 1 d . . .
S2A S 0.25366(3) 0.59221(4) 0.061738(19) 0.01583(12) Uani 1 1 d . . .
O2A O 0.21844(11) 0.56127(12) 0.24789(6) 0.0244(3) Uani 1 1 d . . .
C2A C 0.34564(15) 0.4830(2) 0.04900(10) 0.0253(4) Uani 1 1 d . . .
O3A O 0.17661(10) 0.56321(14) 0.01745(6) 0.0279(3) Uani 1 1 d . . .
O4A O 0.29739(10) 0.71079(12) 0.05400(6) 0.0241(3) Uani 1 1 d . . .
H1AA H 0.2767(18) 0.803(2) 0.2349(12) 0.037(7) Uiso 1 1 d . . .
H2AA H 0.3921(18) 0.491(2) 0.0818(12) 0.038(7) Uiso 1 1 d . . .
H1AB H 0.1794(19) 0.787(2) 0.1987(11) 0.036(7) Uiso 1 1 d . . .
H2AB H 0.3694(17) 0.498(2) 0.0065(12) 0.031(6) Uiso 1 1 d . . .
H1AC H 0.2728(17) 0.813(2) 0.1602(11) 0.030(6) Uiso 1 1 d . . .
H2AC H 0.3196(18) 0.400(2) 0.0511(11) 0.029(6) Uiso 1 1 d . . .
H1A H -0.0226(17) 0.378(2) 0.0388(11) 0.027(6) Uiso 1 1 d . . .
H2A H -0.052(2) 0.181(3) 0.0599(13) 0.045(7) Uiso 1 1 d . . .
H3A H -0.200(2) 0.235(3) 0.0974(14) 0.057(8) Uiso 1 1 d . . .
H4A H -0.1837(16) 0.433(2) 0.0980(11) 0.022(5) Uiso 1 1 d . . .
H5A H 0.0048(16) 0.352(2) 0.2028(11) 0.023(6) Uiso 1 1 d . . .
H6A H -0.0744(17) 0.566(2) 0.0601(10) 0.025(6) Uiso 1 1 d . . .
H7A H -0.1327(18) 0.655(2) 0.1572(11) 0.029(6) Uiso 1 1 d . . .
H8A H -0.1168(18) 0.781(2) 0.0702(11) 0.029(6) Uiso 1 1 d . . .
H9A H -0.141(2) 0.893(2) 0.1687(13) 0.044(7) Uiso 1 1 d . . .
H1B H 0.0661(17) 0.352(2) 0.0849(10) 0.022(5) Uiso 1 1 d . . .
H2B H -0.0099(19) 0.187(2) 0.1282(11) 0.038(7) Uiso 1 1 d . . .
H3B H -0.155(2) 0.223(3) 0.1653(14) 0.054(8) Uiso 1 1 d . . .
H4B H -0.1755(15) 0.428(2) 0.1743(10) 0.019(5) Uiso 1 1 d . . .
H5B H 0.0685(19) 0.463(2) 0.1849(11) 0.036(7) Uiso 1 1 d . . .
H6B H 0.0283(17) 0.576(2) 0.0883(11) 0.025(6) Uiso 1 1 d . . .
H7B H -0.0270(16) 0.680(2) 0.1761(10) 0.022(5) Uiso 1 1 d . . .
H8B H -0.0099(18) 0.794(2) 0.0789(11) 0.031(6) Uiso 1 1 d . . .
H9B H -0.027(2) 0.915(2) 0.1684(14) 0.046(8) Uiso 1 1 d . . .
H5C H -0.0315(16) 0.483(2) 0.2216(10) 0.024(6) Uiso 1 1 d . . .
H9C H -0.0936(17) 0.974(2) 0.1166(11) 0.031(6) Uiso 1 1 d . . .

loop_
_atom_site_aniso_label
_atom_site_aniso_U_11
_atom_site_aniso_U_22
_atom_site_aniso_U_33
_atom_site_aniso_U_23
_atom_site_aniso_U_13
_atom_site_aniso_U_12
N1 0.0109(7) 0.0194(7) 0.0153(7) 0.0015(6) 0.0007(5) 0.0002(6)
C1 0.0162(9) 0.0242(9) 0.0194(9) -0.0015(7) 0.0033(7) 0.0040(7)
C2 0.0270(10) 0.0212(10) 0.0288(10) -0.0021(8) 0.0008(8) 0.0006(8)
C3 0.0273(11) 0.0238(11) 0.0434(13) 0.0021(9) 0.0102(9) -0.0056(9)
C4 0.0110(8) 0.0266(10) 0.0192(9) 0.0022(7) 0.0020(6) -0.0027(7)
C5 0.0210(9) 0.0252(10) 0.0177(8) 0.0030(7) -0.0064(7) -0.0002(8)
C6 0.0139(8) 0.0209(9) 0.0173(8) 0.0035(7) 0.0016(6) -0.0027(7)
C7 0.0202(9) 0.0218(9) 0.0176(8) 0.0016(7) -0.0001(7) -0.0005(7)
C8 0.0267(10) 0.0237(10) 0.0214(9) 0.0024(8) -0.0003(8) -0.0037(8)
C9 0.0325(11) 0.0228(10) 0.0273(10) 0.0013(8) 0.0013(9) -0.0009(9)
S1A 0.0164(2) 0.0173(2) 0.0141(2) -0.00076(15) -0.00123(15) -0.00119(16)
O1A 0.0167(7) 0.0457(9) 0.0248(7) -0.0035(6) -0.0062(5) 0.0033(6)
N1A 0.0147(7) 0.0191(7) 0.0139(7) -0.0006(6) -0.0004(5) -0.0036(6)
C1A 0.0379(12) 0.0181(9) 0.0235(10) -0.0026(8) 0.0033(9) -0.0047(8)
S2A 0.0130(2) 0.0208(2) 0.0137(2) 0.00001(16) -0.00048(15) -0.00105(16)
O2A 0.0344(8) 0.0225(7) 0.0162(6) 0.0018(5) 0.0024(5) -0.0047(6)
C2A 0.0233(9) 0.0266(10) 0.0259(10) -0.0039(8) 0.0042(8) 0.0063(8)
O3A 0.0201(7) 0.0465(9) 0.0172(6) -0.0023(6) -0.0058(5) -0.0033(6)
O4A 0.0270(7) 0.0223(7) 0.0229(7) 0.0033(5) 0.0049(5) -0.0030(6)

loop_
_atom_type_symbol
_atom_type_description
_atom_type_scat_dispersion_real
_atom_type_scat_dispersion_imag
_atom_type_scat_source
C C 0.0033 0.0016 'International Tables Vol C Tables 4.2.6.8 and 6.1.1.4'
H H 0.0000 0.0000 'International Tables Vol C Tables 4.2.6.8 and 6.1.1.4'
N N 0.0061 0.0033 'International Tables Vol C Tables 4.2.6.8 and 6.1.1.4'
O O 0.0106 0.0060 'International Tables Vol C Tables 4.2.6.8 and 6.1.1.4'
S S 0.1246 0.1234 'International Tables Vol C Tables 4.2.6.8 and 6.1.1.4'

loop_
_geom_angle_atom_site_label_1
_geom_angle_atom_site_label_2
_geom_angle_atom_site_label_3
_geom_angle
_geom_angle_site_symmetry_1
_geom_angle_site_symmetry_3
_geom_angle_publ_flag
C5 N1 C6 111.36(14) . . ?
C5 N1 C1 110.26(14) . . ?
C6 N1 C1 108.52(13) . . ?
C5 N1 C4 110.15(14) . . ?
C6 N1 C4 112.76(14) . . ?
C1 N1 C4 103.50(14) . . ?
C2 C1 N1 105.00(14) . . ?
C2 C1 H1A 111.6(14) . . ?
N1 C1 H1A 105.8(14) . . ?
C2 C1 H1B 114.0(13) . . ?
N1 C1 H1B 109.2(13) . . ?
H1A C1 H1B 110.7(19) . . ?
C1 C2 C3 105.65(16) . . ?
C1 C2 H2A 108.2(16) . . ?
C3 C2 H2A 113.2(16) . . ?
C1 C2 H2B 111.3(16) . . ?
C3 C2 H2B 110.1(15) . . ?
H2A C2 H2B 108(2) . . ?
C4 C3 C2 106.39(16) . . ?
C4 C3 H3A 108.2(17) . . ?
C2 C3 H3A 110.3(17) . . ?
C4 C3 H3B 111.7(19) . . ?
C2 C3 H3B 111.1(19) . . ?
H3A C3 H3B 109(3) . . ?
N1 C4 C3 105.34(15) . . ?
N1 C4 H4A 105.6(13) . . ?
C3 C4 H4A 109.5(13) . . ?
N1 C4 H4B 108.3(13) . . ?
C3 C4 H4B 114.7(13) . . ?
H4A C4 H4B 112.7(18) . . ?
N1 C5 H5A 107.5(14) . . ?
N1 C5 H5B 106.8(14) . . ?
H5A C5 H5B 111(2) . . ?
N1 C5 H5C 108.5(13) . . ?
H5A C5 H5C 112.0(19) . . ?
H5B C5 H5C 111.0(19) . . ?
N1 C6 C7 116.14(14) . . ?
N1 C6 H6A 106.0(13) . . ?
C7 C6 H6A 111.2(14) . . ?
N1 C6 H6B 105.3(14) . . ?
C7 C6 H6B 110.2(14) . . ?
H6A C6 H6B 107.4(19) . . ?
C6 C7 C8 108.27(15) . . ?
C6 C7 H7A 108.7(14) . . ?
C8 C7 H7A 109.4(14) . . ?
C6 C7 H7B 110.5(14) . . ?
C8 C7 H7B 109.9(14) . . ?
H7A C7 H7B 110.1(19) . . ?
C9 C8 C7 113.08(16) . . ?
C9 C8 H8A 111.3(15) . . ?
C7 C8 H8A 109.0(15) . . ?
C9 C8 H8B 109.9(15) . . ?
C7 C8 H8B 109.0(15) . . ?
H8A C8 H8B 104.2(19) . . ?
C8 C9 H9A 110.0(16) . . ?
C8 C9 H9B 108.1(16) . . ?
H9A C9 H9B 110(2) . . ?
C8 C9 H9C 113.4(14) . . ?
H9A C9 H9C 108(2) . . ?
H9B C9 H9C 107(2) . . ?
O2A S1A O1A 115.53(9) . . ?
O2A S1A N1A 106.48(8) . . ?
O1A S1A N1A 113.44(8) . . ?
O2A S1A C1A 107.04(9) . . ?
O1A S1A C1A 107.13(10) . . ?
N1A S1A C1A 106.73(9) . . ?
S2A N1A S1A 120.90(9) . . ?
S1A C1A H1AA 108.3(16) . . ?
S1A C1A H1AB 107.3(16) . . ?
H1AA C1A H1AB 111(2) . . ?
S1A C1A H1AC 110.0(15) . . ?
H1AA C1A H1AC 112(2) . . ?
H1AB C1A H1AC 108(2) . . ?
O4A S2A O3A 115.75(9) . . ?
O4A S2A N1A 113.93(8) . . ?
O3A S2A N1A 106.16(8) . . ?
O4A S2A C2A 107.04(10) . . ?
O3A S2A C2A 106.49(10) . . ?
N1A S2A C2A 106.91(9) . . ?
S2A C2A H2AA 108.3(15) . . ?
S2A C2A H2AB 105.5(15) . . ?
H2AA C2A H2AB 115(2) . . ?
S2A C2A H2AC 111.0(14) . . ?
H2AA C2A H2AC 108(2) . . ?
H2AB C2A H2AC 109(2) . . ?

loop_
_geom_bond_atom_site_label_1
_geom_bond_atom_site_label_2
_geom_bond_distance
_geom_bond_site_symmetry_2
_geom_bond_publ_flag
N1 C5 1.497(2) . ?
N1 C6 1.506(2) . ?
N1 C1 1.513(2) . ?
N1 C4 1.514(2) . ?
C1 C2 1.510(3) . ?
C1 H1A 0.97(2) . ?
C1 H1B 0.95(2) . ?
C2 C3 1.530(3) . ?
C2 H2A 0.96(3) . ?
C2 H2B 0.94(3) . ?
C3 C4 1.530(3) . ?
C3 H3A 1.00(3) . ?
C3 H3B 0.90(3) . ?
C4 H4A 0.95(2) . ?
C4 H4B 0.97(2) . ?
C5 H5A 0.92(2) . ?
C5 H5B 0.96(3) . ?
C5 H5C 0.97(2) . ?
C6 C7 1.512(3) . ?
C6 H6A 0.96(2) . ?
C6 H6B 0.94(2) . ?
C7 C8 1.526(3) . ?
C7 H7A 0.95(2) . ?
C7 H7B 0.93(2) . ?
C8 C9 1.516(3) . ?
C8 H8A 0.93(2) . ?
C8 H8B 0.96(2) . ?
C9 H9A 0.96(3) . ?
C9 H9B 0.99(3) . ?
C9 H9C 0.96(2) . ?
S1A O2A 1.4441(13) . ?
S1A O1A 1.4485(14) . ?
S1A N1A 1.5932(14) . ?
S1A C1A 1.761(2) . ?
N1A S2A 1.5902(14) . ?
C1A H1AA 0.93(3) . ?
C1A H1AB 0.95(3) . ?
C1A H1AC 0.96(2) . ?
S2A O4A 1.4414(14) . ?
S2A O3A 1.4442(13) . ?
S2A C2A 1.764(2) . ?
C2A H2AA 0.94(3) . ?
C2A H2AB 0.96(2) . ?
C2A H2AC 0.98(2) . ?

loop_
_geom_torsion_atom_site_label_1
_geom_torsion_atom_site_label_2
_geom_torsion_atom_site_label_3
_geom_torsion_atom_site_label_4
_geom_torsion
_geom_torsion_site_symmetry_1
_geom_torsion_site_symmetry_2
_geom_torsion_site_symmetry_3
_geom_torsion_site_symmetry_4
_geom_torsion_publ_flag
C5 N1 C1 C2 79.75(18) . . . . ?
C6 N1 C1 C2 -158.03(15) . . . . ?
C4 N1 C1 C2 -38.03(18) . . . . ?
N1 C1 C2 C3 27.9(2) . . . . ?
C1 C2 C3 C4 -7.2(2) . . . . ?
C5 N1 C4 C3 -84.64(19) . . . . ?
C6 N1 C4 C3 150.28(16) . . . . ?
C1 N1 C4 C3 33.22(19) . . . . ?
C2 C3 C4 N1 -16.2(2) . . . . ?
C5 N1 C6 C7 -53.0(2) . . . . ?
C1 N1 C6 C7 -174.55(15) . . . . ?
C4 N1 C6 C7 71.41(19) . . . . ?
N1 C6 C7 C8 -171.37(15) . . . . ?
C6 C7 C8 C9 -171.10(17) . . . . ?
O2A S1A N1A S2A -170.57(10) . . . . ?
O1A S1A N1A S2A -42.39(14) . . . . ?
C1A S1A N1A S2A 75.35(13) . . . . ?
S1A N1A S2A O4A -38.93(14) . . . . ?
S1A N1A S2A O3A -167.50(11) . . . . ?
S1A N1A S2A C2A 79.11(13) . . . . ?
